data_9001406
loop_
_publ_author_name
'Mason, B.'
'Mumme, W. G.'
'Sarp, H.'

_publ_section_title
;
 Capgaronnite, HgSAg(Cl,Br,I), a new sulfide-halide mineral from Var, France
;
_journal_name_full 'American Mineralogist'
_journal_page_first 197
_journal_page_last 200
_journal_volume 77
_journal_year 1992
_chemical_formula_sum 'Ag Br0.18 Cl0.82 Hg S'
_chemical_name_mineral Capgaronnite
_space_group_IT_number 18
_symmetry_space_group_name_Hall 'P 2 2ab'
_symmetry_space_group_name_H-M 'P 21 21 2'
_cell_angle_alpha 90
_cell_angle_beta 90
_cell_angle_gamma 90
_cell_length_a 6.803
_cell_length_b 12.87
_cell_length_c 4.528
_cell_formula_units_Z 4
_cell_volume 396.447
_database_code_amcsd 0001444
_exptl_crystal_density_diffrn 6.433
_cod_original_formula_sum 'Hg Ag S (Cl.82 Br.18)'
_cod_database_code 9001406

loop_
_space_group_symop_operation_xyz
x,y,z
1/2-x,1/2+y,-z
1/2+x,1/2-y,-z
-x,-y,z

loop_
_atom_site_label
_atom_site_fract_x
_atom_site_fract_y
_atom_site_fract_z
_atom_site_occupancy
_atom_site_U_iso_or_equiv
Hg 0.13400 0.25300 0.46400 1.00000 0.03500
Ag 0.29100 0.04400 -0.01000 1.00000 0.11000
S 0.39000 0.11400 0.46800 1.00000 0.03800
Cl 0.38300 0.35500 0.03100 0.82000 0.11000
Br 0.38300 0.35500 0.03100 0.18000 0.11000

loop_
_cod_related_entry_id
_cod_related_entry_database
_cod_related_entry_code
1 AMCSD 0001444
